data_1532728
loop_
_publ_author_name
'Niermann, J.'
'Jeitschko, W.'
'Fehrmann, B.'
'Wolff, M.W.'

_publ_section_title
;
 Preparation and crystal structure of ternary rare-earth platinum metal
 aluminides R2 T3 Al9 (T= Rh, Ir, Pd) with (Y2 Co3 Ga9)-type structure and
 magnetic properties of the iridium compounds
;
_journal_name_full 'Journal of Solid State Chemistry'
_journal_page_first 2600
_journal_page_last 2609
_journal_volume 177
_journal_year 2004
_chemical_formula_sum 'Al9 Ho2 Rh3'
_chemical_name_systematic 'Ho2 Rh3 Al9'
_space_group_IT_number 63
_symmetry_space_group_name_Hall '-C 2c 2'
_symmetry_space_group_name_H-M 'C m c m'
_cell_angle_alpha 90
_cell_angle_beta 90
_cell_angle_gamma 90
_cell_formula_units_Z 4
_cell_length_a 13.168
_cell_length_b 7.602
_cell_length_c 9.337
_cell_volume 934.663
_citation_journal_id_ASTM JSSCBI
_cod_data_source_file Niermann_JSSCBI_2004_1792.cif
_cod_data_source_block Al9Ho2Rh3
_cod_database_code 1532728

loop_
_symmetry_equiv_pos_as_xyz
x,y,z
-x,-y,z+1/2
x,-y,-z
-x,y,-z+1/2
-x,-y,-z
x,y,-z-1/2
-x,y,z
x,-y,z-1/2
x+1/2,y+1/2,z
-x+1/2,-y+1/2,z+1/2
x+1/2,-y+1/2,-z
-x+1/2,y+1/2,-z+1/2
-x+1/2,-y+1/2,-z
x+1/2,y+1/2,-z-1/2
-x+1/2,y+1/2,z
x+1/2,-y+1/2,z-1/2

loop_
_atom_site_label
_atom_site_type_symbol
_atom_site_fract_x
_atom_site_fract_y
_atom_site_fract_z
_atom_site_occupancy
_atom_site_U_iso_or_equiv
Al4 Al 0 0.134 0.25 0.665 0.0
Rh2 Rh 0 0 0 1 0.0
Ho2 Ho 0 0.3336 0.25 0.67 0.0
Ho1 Ho 0.3331 0.3336 0.25 0.665 0.0
Al2 Al 0 0.3324 0.5461 1 0.0
Al7 Al 0.3333 0.134 0.25 0.1675 0.0
Rh1 Rh 0.3332 0 0 1 0.0
Al6 Al 0.2284 0.437 0.25 0.1675 0.0
Al1 Al 0.1677 0.1663 0.0754 1 0.0
Al3 Al 0.1049 0.437 0.25 0.665 0.0
Al5 Al 0.4382 0.437 0.25 0.1675 0.0
